data_4322756
loop_
_publ_author_name
'Michael Ruf'
'Andrew M. Lawrence'
'Bruce C. Noll'
'Cortlandt G. Pierpont'

_publ_section_title
;
 Silicon and Zinc Coordination to Peripheral Catechol Sites of
 (2,3,9,10,16,17,23,24-Octahydroxyphthalocyaninato)nickel(II).
 Phthalocyanine Coordination Chemistry at the Edge
;
_journal_name_full 'Inorganic Chemistry'
_journal_page_first 1992
_journal_page_last 1999
_journal_paper_doi 10.1021/ic980036g
_journal_volume 37
_journal_year 1998
_chemical_compound_source methanol/dichloromethane
_chemical_formula_sum 'C49.5 H56 B Cl3 N7 O5 Zn'
_chemical_formula_weight 1011.54
_chemical_name_common Tp^Cum,Me^Zn(HphCat)
_chemical_name_systematic
;
 Hydrotris(3-cumenyl-5-methyl-pyrazol-1-yl)borato-zinc-
5-hydroxy-6-oxo-phtalimide
;
_space_group_IT_number 61
_symmetry_cell_setting orthorhombic
_symmetry_space_group_name_Hall '-P 2ac 2ab'
_symmetry_space_group_name_H-M 'P b c a'
_atom_sites_solution_hydrogens geom
_atom_sites_solution_primary direct
_atom_sites_solution_secondary difmap
_audit_creation_method SHELXL
_cell_angle_alpha 90.00
_cell_angle_beta 90.00
_cell_angle_gamma 90.00
_cell_formula_units_Z 8
_cell_length_a 21.043(2)
_cell_length_b 16.378(2)
_cell_length_c 29.347(4)
_cell_measurement_reflns_used 8192
_cell_measurement_temperature 166(2)
_cell_measurement_theta_max 32
_cell_measurement_theta_min 0
_cell_volume 10114(2)
_computing_cell_refinement 'Siemens SAINT'
_computing_data_collection 'Siemens SMART'
_computing_data_reduction 'Siemens SAINT'
_computing_molecular_graphics 'Siemens SHELXTL'
_computing_publication_material 'Siemens SHELXTL'
_computing_structure_refinement 'Siemens SHELXTL'
_computing_structure_solution 'Siemens SHELXTL'
_diffrn_ambient_temperature 166(2)
_diffrn_measurement_device 'Siemens SMART CCD'
_diffrn_measurement_method \w-scans
_diffrn_radiation_monochromator graphite
_diffrn_radiation_source 'sealed tube'
_diffrn_radiation_type MoK\a
_diffrn_radiation_wavelength 0.71073
_diffrn_reflns_av_R_equivalents 0.0510
_diffrn_reflns_av_sigmaI/netI 0.0261
_diffrn_reflns_limit_h_max 28
_diffrn_reflns_limit_h_min -30
_diffrn_reflns_limit_k_max 23
_diffrn_reflns_limit_k_min -23
_diffrn_reflns_limit_l_max 42
_diffrn_reflns_limit_l_min -29
_diffrn_reflns_number 64407
_diffrn_reflns_theta_max 26.00
_diffrn_reflns_theta_min 1.39
_exptl_absorpt_coefficient_mu 0.696
_exptl_absorpt_correction_T_max 0.68
_exptl_absorpt_correction_T_min 0.62
_exptl_absorpt_correction_type multi-scan
_exptl_crystal_colour yellow
_exptl_crystal_density_diffrn 1.329
_exptl_crystal_description rod
_exptl_crystal_F_000 4224
_exptl_crystal_size_max 0.8
_exptl_crystal_size_mid 0.4
_exptl_crystal_size_min 0.2
_refine_diff_density_max 0.840
_refine_diff_density_min -0.650
_refine_diff_density_rms 0.069
_refine_ls_extinction_method none
_refine_ls_goodness_of_fit_all 1.084
_refine_ls_goodness_of_fit_obs 1.109
_refine_ls_hydrogen_treatment refall
_refine_ls_matrix_type full
_refine_ls_number_parameters 611
_refine_ls_number_reflns 9803
_refine_ls_number_restraints 0
_refine_ls_restrained_S_all 1.129
_refine_ls_restrained_S_obs 1.109
_refine_ls_R_factor_all 0.0761
_refine_ls_R_factor_obs 0.0573
_refine_ls_shift/esd_max 0.014
_refine_ls_shift/esd_mean 0.001
_refine_ls_structure_factor_coef Fsqd
_refine_ls_weighting_details 'calc w=1/[\s^2^(Fo^2^)+(0.0596P)^2^+15.9642P] where P=(Fo^2^+2Fc^2^)/3'
_refine_ls_weighting_scheme calc
_refine_ls_wR_factor_all 0.1585
_refine_ls_wR_factor_obs 0.1377
_reflns_number_observed 7864
_reflns_number_total 9932
_reflns_observed_criterion >2sigma(I)
_cod_data_source_file ic980036g_2.cif
_cod_data_source_block ruf10
_cod_original_cell_volume 10114.1(21)
_cod_original_formula_sum 'C49.50 H56 B Cl3 N7 O5 Zn'
_cod_database_code 4322756

loop_
_symmetry_equiv_pos_as_xyz
'x, y, z'
'-x+1/2, -y, z+1/2'
'-x, y+1/2, -z+1/2'
'x+1/2, -y+1/2, -z'
'-x, -y, -z'
'x-1/2, y, -z-1/2'
'x, -y-1/2, z-1/2'
'-x-1/2, y-1/2, z'

loop_
_atom_site_aniso_label
_atom_site_aniso_U_11
_atom_site_aniso_U_22
_atom_site_aniso_U_33
_atom_site_aniso_U_23
_atom_site_aniso_U_13
_atom_site_aniso_U_12
Zn 0.0336(2) 0.0233(2) 0.0411(2) -0.00089(14) 0.0022(2) 0.00291(13)
O1 0.0327(11) 0.0233(10) 0.0563(14) -0.0017(9) 0.0027(10) -0.0007(8)
O2 0.0356(11) 0.0200(10) 0.0609(15) 0.0000(9) 0.0032(10) -0.0014(8)
N1 0.0344(13) 0.0305(13) 0.0374(14) -0.0029(11) 0.0008(11) 0.0021(10)
N2 0.0383(14) 0.0291(13) 0.0408(15) 0.0010(11) 0.0029(12) 0.0038(11)
N3 0.0338(13) 0.0247(12) 0.0425(15) -0.0015(11) 0.0029(12) 0.0037(10)
N4 0.0361(14) 0.0287(13) 0.0429(15) -0.0014(11) 0.0022(12) 0.0048(10)
N5 0.0355(14) 0.0305(13) 0.046(2) 0.0037(11) 0.0000(12) 0.0068(11)
N6 0.0364(14) 0.0250(12) 0.046(2) -0.0019(11) 0.0035(12) 0.0035(10)
N7 0.043(2) 0.037(2) 0.077(2) -0.0028(15) -0.001(2) 0.0152(13)
O3 0.053(2) 0.0258(12) 0.126(3) 0.0003(14) -0.002(2) 0.0086(11)
O4 0.0370(14) 0.052(2) 0.087(2) -0.0030(14) 0.0027(13) 0.0027(12)
C1 0.043(2) 0.030(2) 0.054(2) -0.0052(14) 0.006(2) 0.0019(14)
C2 0.050(2) 0.033(2) 0.050(2) -0.0099(15) -0.001(2) -0.0008(15)
C3 0.038(2) 0.0295(15) 0.042(2) -0.0013(13) 0.0026(14) -0.0018(13)
C4 0.054(2) 0.034(2) 0.071(3) -0.014(2) -0.002(2) 0.010(2)
C5 0.042(2) 0.031(2) 0.039(2) -0.0043(13) 0.0024(14) 0.0008(13)
C6 0.046(2) 0.031(2) 0.060(2) -0.004(2) -0.002(2) -0.0043(14)
C7 0.041(2) 0.043(2) 0.059(2) -0.005(2) -0.007(2) -0.0043(15)
C8 0.046(2) 0.040(2) 0.044(2) -0.0004(15) 0.001(2) 0.0049(15)
C9 0.053(2) 0.030(2) 0.048(2) 0.0003(14) -0.003(2) 0.0010(14)
C10 0.042(2) 0.033(2) 0.044(2) -0.0004(14) -0.0025(15) -0.0031(13)
C11 0.055(2) 0.055(2) 0.053(2) -0.005(2) -0.008(2) 0.016(2)
C12 0.044(2) 0.071(3) 0.085(3) -0.004(2) -0.003(2) 0.007(2)
C13 0.077(3) 0.070(3) 0.133(5) 0.033(3) 0.019(3) 0.029(3)
C14 0.035(2) 0.040(2) 0.046(2) -0.0023(14) 0.0022(14) 0.0031(14)
C15 0.032(2) 0.044(2) 0.042(2) -0.0024(14) 0.0006(14) -0.0025(14)
C16 0.036(2) 0.035(2) 0.0279(15) -0.0015(12) -0.0032(12) -0.0021(13)
C17 0.040(2) 0.045(2) 0.082(3) 0.002(2) 0.008(2) 0.009(2)
C18 0.039(2) 0.033(2) 0.035(2) -0.0052(13) -0.0078(13) -0.0040(13)
C19 0.044(2) 0.040(2) 0.040(2) -0.0098(14) -0.0034(15) -0.0027(14)
C20 0.051(2) 0.043(2) 0.058(2) -0.019(2) -0.009(2) -0.001(2)
C21 0.063(2) 0.036(2) 0.083(3) -0.011(2) -0.018(2) -0.001(2)
C22 0.063(2) 0.042(2) 0.068(3) 0.009(2) -0.006(2) -0.013(2)
C23 0.046(2) 0.042(2) 0.045(2) 0.001(2) -0.002(2) -0.0043(15)
C24 0.097(4) 0.033(2) 0.178(7) -0.005(3) -0.033(4) 0.001(2)
C25 0.147(6) 0.051(3) 0.152(6) -0.007(3) -0.032(5) 0.031(3)
C26 0.228(9) 0.043(3) 0.162(7) -0.016(4) -0.049(7) -0.023(4)
C27 0.041(2) 0.036(2) 0.045(2) 0.0070(14) -0.004(2) 0.0030(14)
C28 0.044(2) 0.042(2) 0.044(2) 0.0095(15) -0.001(2) 0.0014(15)
C29 0.036(2) 0.036(2) 0.040(2) -0.0003(14) -0.0006(14) -0.0030(13)
C30 0.057(2) 0.048(2) 0.061(2) 0.017(2) -0.001(2) 0.017(2)
C31 0.038(2) 0.035(2) 0.034(2) -0.0010(13) 0.0021(13) -0.0018(13)
C32 0.046(2) 0.032(2) 0.064(2) 0.005(2) 0.013(2) -0.0044(14)
C33 0.045(2) 0.039(2) 0.059(2) 0.005(2) 0.017(2) -0.0082(15)
C34 0.043(2) 0.041(2) 0.040(2) -0.0025(14) 0.0035(15) -0.0018(14)
C35 0.051(2) 0.031(2) 0.050(2) -0.0058(15) 0.009(2) -0.0064(15)
C36 0.042(2) 0.038(2) 0.044(2) -0.0023(14) 0.0116(15) -0.0106(14)
C37 0.053(2) 0.044(2) 0.065(2) -0.005(2) 0.022(2) -0.002(2)
C38 0.107(4) 0.067(3) 0.149(6) 0.036(3) 0.059(4) 0.042(3)
C39 0.073(3) 0.112(4) 0.118(5) -0.074(4) 0.036(3) -0.021(3)
C40 0.034(2) 0.0249(14) 0.035(2) -0.0010(12) 0.0007(13) -0.0015(12)
C41 0.038(2) 0.0199(13) 0.038(2) 0.0007(12) 0.0023(13) 0.0004(12)
C42 0.034(2) 0.0266(14) 0.042(2) -0.0007(12) 0.0018(13) -0.0037(12)
C43 0.035(2) 0.0299(15) 0.040(2) 0.0004(13) 0.0013(13) 0.0026(12)
C44 0.043(2) 0.0261(15) 0.046(2) -0.0003(13) 0.0002(15) 0.0057(13)
C45 0.039(2) 0.0196(13) 0.052(2) 0.0011(13) 0.0033(15) -0.0017(12)
C46 0.045(2) 0.031(2) 0.068(2) -0.001(2) -0.005(2) 0.0102(14)
C47 0.040(2) 0.038(2) 0.054(2) 0.0007(15) -0.001(2) 0.0042(15)
B 0.036(2) 0.031(2) 0.046(2) 0.001(2) 0.000(2) 0.0054(14)
C48 0.070(3) 0.058(2) 0.062(3) 0.007(2) -0.009(2) 0.001(2)
Cl1 0.0923(9) 0.0818(8) 0.0762(8) -0.0100(6) 0.0250(7) -0.0276(7)
Cl2 0.0994(10) 0.0873(9) 0.1235(12) 0.0391(9) -0.0039(9) 0.0246(8)
C49 0.055(5) 0.113(8) 0.031(4) -0.009(4) -0.017(3) 0.031(5)
Cl3 0.075(2) 0.096(3) 0.118(5) -0.032(4) -0.009(3) 0.024(2)
Cl4 0.072(2) 0.097(3) 0.063(2) -0.002(2) -0.0239(12) -0.007(2)

loop_
_atom_site_label
_atom_site_type_symbol
_atom_site_fract_x
_atom_site_fract_y
_atom_site_fract_z
_atom_site_U_iso_or_equiv
_atom_site_thermal_displace_type
_atom_site_occupancy
_atom_site_calc_flag
_atom_site_refinement_flags
_atom_site_disorder_group
Zn Zn 0.43794(2) 0.41763(2) 0.126322(12) 0.03268(12) Uani 1 d . .
O1 O 0.40674(10) 0.52715(12) 0.12328(8) 0.0374(5) Uani 1 d . .
O2 O 0.32978(10) 0.40374(12) 0.13124(8) 0.0388(5) Uani 1 d . .
H2B H 0.30198(10) 0.36711(12) 0.13329(8) 0.058 Uiso 1 calc R .
N1 N 0.53740(12) 0.42954(15) 0.12556(9) 0.0341(6) Uani 1 d . .
N2 N 0.44658(12) 0.34048(15) 0.18075(9) 0.0361(6) Uani 1 d . .
N3 N 0.43884(12) 0.32354(15) 0.08000(9) 0.0337(6) Uani 1 d . .
N4 N 0.56691(12) 0.3548(2) 0.12419(9) 0.0359(6) Uani 1 d . .
N5 N 0.48844(12) 0.27719(15) 0.17372(9) 0.0373(6) Uani 1 d . .
N6 N 0.48338(12) 0.26428(14) 0.08860(9) 0.0358(6) Uani 1 d . .
N7 N 0.15920(14) 0.6896(2) 0.13823(12) 0.0521(8) Uani 1 d . .
H7A H 0.12786(14) 0.7251(2) 0.13970(12) 0.063 Uiso 1 calc R .
O3 O 0.24381(13) 0.78008(15) 0.13486(12) 0.0683(9) Uani 1 d . .
O4 O 0.09963(12) 0.5710(2) 0.14058(11) 0.0588(7) Uani 1 d . .
C1 C 0.4764(2) 0.2027(2) 0.05838(12) 0.0423(8) Uani 1 d . .
C2 C 0.4267(2) 0.2224(2) 0.02993(13) 0.0445(8) Uani 1 d . .
H2A H 0.4109(2) 0.1905(2) 0.00538(13) 0.053 Uiso 1 calc R .
C3 C 0.4042(2) 0.2983(2) 0.04421(11) 0.0367(7) Uani 1 d . .
C4 C 0.5173(2) 0.1279(2) 0.05888(15) 0.0530(9) Uani 1 d . .
H4A H 0.5064(2) 0.0932(2) 0.03281(15) 0.079 Uiso 1 calc R .
H4B H 0.5101(2) 0.0977(2) 0.08722(15) 0.079 Uiso 1 calc R .
H4C H 0.5621(2) 0.1439(2) 0.05693(15) 0.079 Uiso 1 calc R .
C5 C 0.3517(2) 0.3479(2) 0.02598(11) 0.0375(7) Uani 1 d . .
C6 C 0.2970(2) 0.3118(2) 0.00896(13) 0.0459(8) Uani 1 d . .
H6A H 0.2936(2) 0.2540(2) 0.00805(13) 0.055 Uiso 1 calc R .
C7 C 0.2470(2) 0.3595(2) -0.00676(13) 0.0474(8) Uani 1 d . .
H7B H 0.2103(2) 0.3336(2) -0.01883(13) 0.057 Uiso 1 calc R .
C8 C 0.2494(2) 0.4440(2) -0.00524(12) 0.0432(8) Uani 1 d . .
C9 C 0.3050(2) 0.4793(2) 0.01087(12) 0.0435(8) Uani 1 d . .
H9A H 0.3084(2) 0.5371(2) 0.01172(12) 0.052 Uiso 1 calc R .
C10 C 0.3554(2) 0.4328(2) 0.02562(12) 0.0396(7) Uani 1 d . .
H10A H 0.3932(2) 0.4589(2) 0.03569(12) 0.048 Uiso 1 calc R .
C11 C 0.1914(2) 0.4935(2) -0.01953(14) 0.0542(9) Uani 1 d . .
H11A H 0.1750(2) 0.4700(2) -0.04872(14) 0.065 Uiso 1 calc R .
C12 C 0.1391(2) 0.4858(3) 0.0161(2) 0.0666(12) Uani 1 d . .
H12A H 0.1554(2) 0.5033(3) 0.0458(2) 0.100 Uiso 1 calc R .
H12B H 0.1252(2) 0.4289(3) 0.0179(2) 0.100 Uiso 1 calc R .
H12C H 0.1031(2) 0.5204(3) 0.0074(2) 0.100 Uiso 1 calc R .
C13 C 0.2065(3) 0.5821(3) -0.0276(2) 0.093(2) Uani 1 d . .
H13A H 0.2410(3) 0.5865(3) -0.0499(2) 0.140 Uiso 1 calc R .
H13B H 0.2196(3) 0.6076(3) 0.0011(2) 0.140 Uiso 1 calc R .
H13C H 0.1687(3) 0.6100(3) -0.0394(2) 0.140 Uiso 1 calc R .
C14 C 0.6298(2) 0.3654(2) 0.11540(12) 0.0402(7) Uani 1 d . .
C15 C 0.6410(2) 0.4477(2) 0.11146(11) 0.0396(7) Uani 1 d . .
H15A H 0.6806(2) 0.4733(2) 0.10529(11) 0.047 Uiso 1 calc R .
C16 C 0.58238(15) 0.4861(2) 0.11838(10) 0.0331(6) Uani 1 d . .
C17 C 0.6757(2) 0.2956(2) 0.1122(2) 0.0557(10) Uani 1 d . .
H17A H 0.7188(2) 0.3169(2) 0.1081(2) 0.083 Uiso 1 calc R .
H17B H 0.6645(2) 0.2611(2) 0.0861(2) 0.083 Uiso 1 calc R .
H17C H 0.6738(2) 0.2631(2) 0.1402(2) 0.083 Uiso 1 calc R .
C18 C 0.5701(2) 0.5748(2) 0.12099(11) 0.0359(7) Uani 1 d . .
C19 C 0.5253(2) 0.6068(2) 0.15118(12) 0.0413(8) Uani 1 d . .
H19A H 0.5020(2) 0.5709(2) 0.17029(12) 0.050 Uiso 1 calc R .
C20 C 0.5145(2) 0.6898(2) 0.15372(13) 0.0505(9) Uani 1 d . .
H20A H 0.4829(2) 0.7099(2) 0.17391(13) 0.061 Uiso 1 calc R .
C21 C 0.5490(2) 0.7444(2) 0.1273(2) 0.0604(11) Uani 1 d . .
C22 C 0.5947(2) 0.7130(2) 0.09812(15) 0.0576(10) Uani 1 d . .
H22A H 0.6195(2) 0.7494(2) 0.08027(15) 0.069 Uiso 1 calc R .
C23 C 0.6052(2) 0.6291(2) 0.09437(12) 0.0444(8) Uani 1 d . .
H23A H 0.6363(2) 0.6090(2) 0.07373(12) 0.053 Uiso 1 calc R .
C24 C 0.5340(3) 0.8358(3) 0.1333(3) 0.103(2) Uani 1 d . .
C25 C 0.4769(4) 0.8592(3) 0.1045(3) 0.117(2) Uani 1 d . .
H25A H 0.4416(4) 0.8221(3) 0.1111(3) 0.175 Uiso 1 calc R .
H25B H 0.4881(4) 0.8554(3) 0.0722(3) 0.175 Uiso 1 calc R .
H25C H 0.4643(4) 0.9154(3) 0.1117(3) 0.175 Uiso 1 calc R .
C26 C 0.5885(5) 0.8892(3) 0.1330(3) 0.145(3) Uani 1 d . .
H26A H 0.6228(5) 0.8645(3) 0.1509(3) 0.217 Uiso 1 calc R .
H26B H 0.5769(5) 0.9419(3) 0.1464(3) 0.217 Uiso 1 calc R .
H26C H 0.6029(5) 0.8974(3) 0.1016(3) 0.217 Uiso 1 calc R .
C27 C 0.4820(2) 0.2220(2) 0.20772(12) 0.0407(7) Uani 1 d . .
C28 C 0.4363(2) 0.2501(2) 0.23736(12) 0.0433(8) Uani 1 d . .
H28A H 0.4219(2) 0.2241(2) 0.26438(12) 0.052 Uiso 1 calc R .
C29 C 0.4152(2) 0.3249(2) 0.21965(11) 0.0374(7) Uani 1 d . .
C30 C 0.5199(2) 0.1446(2) 0.21016(14) 0.0552(10) Uani 1 d . .
H30A H 0.5080(2) 0.1141(2) 0.23760(14) 0.083 Uiso 1 calc R .
H30B H 0.5653(2) 0.1578(2) 0.21132(14) 0.083 Uiso 1 calc R .
H30C H 0.5112(2) 0.1112(2) 0.18314(14) 0.083 Uiso 1 calc R .
C31 C 0.3690(2) 0.3831(2) 0.23862(11) 0.0359(7) Uani 1 d . .
C32 C 0.3145(2) 0.3559(2) 0.26073(13) 0.0475(9) Uani 1 d . .
H32A H 0.3064(2) 0.2990(2) 0.26275(13) 0.057 Uiso 1 calc R .
C33 C 0.2719(2) 0.4103(2) 0.27981(13) 0.0478(9) Uani 1 d . .
H33A H 0.2351(2) 0.3902(2) 0.29477(13) 0.057 Uiso 1 calc R .
C34 C 0.2822(2) 0.4940(2) 0.27742(11) 0.0412(7) Uani 1 d . .
C35 C 0.3359(2) 0.5210(2) 0.25432(12) 0.0441(8) Uani 1 d . .
H35A H 0.3431(2) 0.5780(2) 0.25136(12) 0.053 Uiso 1 calc R .
C36 C 0.3788(2) 0.4669(2) 0.23556(12) 0.0413(8) Uani 1 d . .
H36A H 0.4155(2) 0.4872(2) 0.22042(12) 0.050 Uiso 1 calc R .
C37 C 0.2369(2) 0.5530(2) 0.30042(14) 0.0538(10) Uani 1 d . .
H37A H 0.2002(2) 0.5201(2) 0.31192(14) 0.065 Uiso 1 calc R .
C38 C 0.2101(3) 0.6155(3) 0.2675(2) 0.108(2) Uani 1 d . .
H38A H 0.2431(3) 0.6555(3) 0.2599(2) 0.162 Uiso 1 calc R .
H38B H 0.1740(3) 0.6436(3) 0.2817(2) 0.162 Uiso 1 calc R .
H38C H 0.1959(3) 0.5880(3) 0.2397(2) 0.162 Uiso 1 calc R .
C39 C 0.2696(3) 0.5908(4) 0.3423(2) 0.101(2) Uani 1 d . .
H39A H 0.2956(3) 0.5492(4) 0.3575(2) 0.151 Uiso 1 calc R .
H39B H 0.2372(3) 0.6110(4) 0.3635(2) 0.151 Uiso 1 calc R .
H39C H 0.2967(3) 0.6362(4) 0.3326(2) 0.151 Uiso 1 calc R .
C40 C 0.34646(14) 0.5430(2) 0.12809(10) 0.0315(6) Uani 1 d . .
C41 C 0.30135(15) 0.4781(2) 0.13159(10) 0.0321(6) Uani 1 d . .
C42 C 0.23684(14) 0.4897(2) 0.13482(11) 0.0341(7) Uani 1 d . .
H42A H 0.20819(14) 0.4450(2) 0.13651(11) 0.041 Uiso 1 calc R .
C43 C 0.21550(15) 0.5701(2) 0.13551(11) 0.0348(7) Uani 1 d . .
C44 C 0.2584(2) 0.6342(2) 0.13360(11) 0.0384(7) Uani 1 d . .
C45 C 0.3229(2) 0.6232(2) 0.12986(12) 0.0371(7) Uani 1 d . .
H45A H 0.3509(2) 0.6687(2) 0.12851(12) 0.044 Uiso 1 calc R .
C46 C 0.2225(2) 0.7109(2) 0.13542(14) 0.0477(9) Uani 1 d . .
C47 C 0.1507(2) 0.6043(2) 0.13846(13) 0.0438(8) Uani 1 d . .
B B 0.5291(2) 0.2746(2) 0.12950(13) 0.0374(8) Uani 1 d . .
H10B H 0.5591(2) 0.2273(2) 0.13078(13) 0.045 Uiso 1 calc R .
C48 C 0.5560(2) 0.3407(3) -0.0386(2) 0.0631(11) Uani 1 d . .
H48A H 0.5646(2) 0.3733(3) -0.0664(2) 0.076 Uiso 1 calc R .
H48B H 0.5182(2) 0.3062(3) -0.0445(2) 0.076 Uiso 1 calc R .
Cl1 Cl 0.54118(7) 0.40519(8) 0.00678(5) 0.0835(4) Uani 1 d . .
Cl2 Cl 0.62263(8) 0.27764(9) -0.02609(6) 0.1034(5) Uani 1 d . .
C49 C 0.3770(4) 0.9004(7) 0.2182(3) 0.067(3) Uani 0.50 d P 1
H49A H 0.3977(4) 0.9146(7) 0.1890(3) 0.080 Uiso 0.50 calc PR 1
H49B H 0.3351(4) 0.9279(7) 0.2192(3) 0.080 Uiso 0.50 calc PR 1
Cl3 Cl 0.3660(2) 0.7908(3) 0.2216(2) 0.0962(15) Uani 0.50 d P 1
Cl4 Cl 0.4240(2) 0.9342(3) 0.26371(11) 0.0771(9) Uani 0.50 d P 1
C50 C 0.4143(7) 0.9077(8) 0.2609(5) 0.068(5) Uiso 0.50 d P 2
H50A H 0.4108(7) 0.8498(8) 0.2528(5) 0.101 Uiso 0.50 calc PR 2
H50B H 0.3801(7) 0.9224(8) 0.2820(5) 0.101 Uiso 0.50 calc PR 2
H50C H 0.4555(7) 0.9176(8) 0.2755(5) 0.101 Uiso 0.50 calc PR 2
O5 O 0.4098(4) 0.9532(4) 0.2230(3) 0.078(2) Uiso 0.50 d P 2
H3 H 0.4017(4) 0.9229(4) 0.2007(3) 0.117 Uiso 0.50 calc PR 2
C51 C 0.3630(8) 0.8148(9) 0.2071(5) 0.066(4) Uiso 0.50 d P 2
H51A H 0.3379(8) 0.7788(9) 0.1874(5) 0.099 Uiso 0.50 calc PR 2
H51B H 0.4058(8) 0.8209(9) 0.1944(5) 0.099 Uiso 0.50 calc PR 2
H51C H 0.3425(8) 0.8684(9) 0.2089(5) 0.099 Uiso 0.50 calc PR 2
O6 O 0.3664(5) 0.7867(6) 0.2431(3) 0.069(3) Uiso 0.50 d P 2
H4 H 0.3342(5) 0.7576(6) 0.2480(3) 0.103 Uiso 0.50 calc PR 2

loop_
_atom_type_symbol
_atom_type_description
_atom_type_scat_dispersion_real
_atom_type_scat_dispersion_imag
_atom_type_scat_source
C C 0.0033 0.0016 'International Tables Vol C Tables 4.2.6.8 and 6.1.1.4'
H H 0.0000 0.0000 'International Tables Vol C Tables 4.2.6.8 and 6.1.1.4'
B B 0.0013 0.0007 'International Tables Vol C Tables 4.2.6.8 and 6.1.1.4'
N N 0.0061 0.0033 'International Tables Vol C Tables 4.2.6.8 and 6.1.1.4'
O O 0.0106 0.0060 'International Tables Vol C Tables 4.2.6.8 and 6.1.1.4'
Cl Cl 0.1484 0.1585 'International Tables Vol C Tables 4.2.6.8 and 6.1.1.4'
Zn Zn 0.2839 1.4301 'International Tables Vol C Tables 4.2.6.8 and 6.1.1.4'

loop_
_geom_angle_atom_site_label_1
_geom_angle_atom_site_label_2
_geom_angle_atom_site_label_3
_geom_angle
_geom_angle_site_symmetry_1
_geom_angle_site_symmetry_3
_geom_angle_publ_flag
O1 Zn N2 130.29(10) . . ?
O1 Zn N3 132.50(10) . . ?
N2 Zn N3 93.02(10) . . ?
O1 Zn N1 104.73(9) . . ?
N2 Zn N1 88.69(10) . . ?
N3 Zn N1 93.06(10) . . ?
C40 O1 Zn 121.1(2) . . ?
C16 N1 N4 107.0(2) . . ?
C16 N1 Zn 140.2(2) . . ?
N4 N1 Zn 111.6(2) . . ?
C29 N2 N5 107.4(2) . . ?
C29 N2 Zn 137.5(2) . . ?
N5 N2 Zn 113.9(2) . . ?
C3 N3 N6 107.2(2) . . ?
C3 N3 Zn 138.0(2) . . ?
N6 N3 Zn 114.5(2) . . ?
C14 N4 N1 109.4(2) . . ?
C14 N4 B 129.0(3) . . ?
N1 N4 B 121.5(2) . . ?
C27 N5 N2 109.2(3) . . ?
C27 N5 B 130.7(3) . . ?
N2 N5 B 119.9(2) . . ?
C1 N6 N3 109.5(3) . . ?
C1 N6 B 131.2(3) . . ?
N3 N6 B 119.3(2) . . ?
C46 N7 C47 111.9(3) . . ?
N6 C1 C2 107.8(3) . . ?
N6 C1 C4 122.8(3) . . ?
C2 C1 C4 129.4(3) . . ?
C1 C2 C3 106.5(3) . . ?
N3 C3 C2 109.0(3) . . ?
N3 C3 C5 121.4(3) . . ?
C2 C3 C5 129.6(3) . . ?
C6 C5 C10 117.9(3) . . ?
C6 C5 C3 121.2(3) . . ?
C10 C5 C3 120.8(3) . . ?
C5 C6 C7 120.6(3) . . ?
C8 C7 C6 121.6(3) . . ?
C7 C8 C9 117.2(3) . . ?
C7 C8 C11 119.5(3) . . ?
C9 C8 C11 123.2(3) . . ?
C10 C9 C8 121.8(3) . . ?
C9 C10 C5 120.9(3) . . ?
C13 C11 C12 109.9(4) . . ?
C13 C11 C8 112.8(4) . . ?
C12 C11 C8 110.3(3) . . ?
N4 C14 C15 108.0(3) . . ?
N4 C14 C17 122.8(3) . . ?
C15 C14 C17 129.2(3) . . ?
C14 C15 C16 106.1(3) . . ?
N1 C16 C15 109.6(3) . . ?
N1 C16 C18 123.2(3) . . ?
C15 C16 C18 127.1(3) . . ?
C19 C18 C23 118.3(3) . . ?
C19 C18 C16 121.3(3) . . ?
C23 C18 C16 120.3(3) . . ?
C20 C19 C18 121.0(3) . . ?
C19 C20 C21 121.2(4) . . ?
C20 C21 C22 118.0(3) . . ?
C20 C21 C24 117.1(4) . . ?
C22 C21 C24 124.9(5) . . ?
C21 C22 C23 121.6(4) . . ?
C22 C23 C18 119.9(4) . . ?
C26 C24 C25 118.2(6) . . ?
C26 C24 C21 115.2(5) . . ?
C25 C24 C21 110.2(4) . . ?
N5 C27 C28 108.2(3) . . ?
N5 C27 C30 123.2(3) . . ?
C28 C27 C30 128.7(3) . . ?
C27 C28 C29 106.2(3) . . ?
N2 C29 C28 109.0(3) . . ?
N2 C29 C31 121.6(3) . . ?
C28 C29 C31 129.4(3) . . ?
C32 C31 C36 117.9(3) . . ?
C32 C31 C29 121.0(3) . . ?
C36 C31 C29 121.1(3) . . ?
C33 C32 C31 121.2(3) . . ?
C32 C33 C34 121.0(3) . . ?
C33 C34 C35 117.7(3) . . ?
C33 C34 C37 120.6(3) . . ?
C35 C34 C37 121.7(3) . . ?
C36 C35 C34 121.5(3) . . ?
C35 C36 C31 120.6(3) . . ?
C38 C37 C34 112.4(4) . . ?
C38 C37 C39 113.8(5) . . ?
C34 C37 C39 109.3(3) . . ?
O1 C40 C45 122.2(3) . . ?
O1 C40 C41 120.5(3) . . ?
C45 C40 C41 117.3(3) . . ?
O2 C41 C42 124.1(3) . . ?
O2 C41 C40 112.0(3) . . ?
C42 C41 C40 124.0(3) . . ?
C41 C42 C43 116.8(3) . . ?
C44 C43 C42 120.4(3) . . ?
C44 C43 C47 108.5(3) . . ?
C42 C43 C47 131.1(3) . . ?
C45 C44 C43 123.2(3) . . ?
C45 C44 C46 128.5(3) . . ?
C43 C44 C46 108.2(3) . . ?
C44 C45 C40 118.3(3) . . ?
O3 C46 N7 126.2(3) . . ?
O3 C46 C44 127.4(3) . . ?
N7 C46 C44 106.4(3) . . ?
O4 C47 N7 124.1(3) . . ?
O4 C47 C43 130.9(3) . . ?
N7 C47 C43 105.0(3) . . ?
N4 B N6 109.6(3) . . ?
N4 B N5 110.2(3) . . ?
N6 B N5 107.9(3) . . ?
Cl1 C48 Cl2 109.7(2) . . ?
Cl4 C49 Cl3 110.1(5) . . ?

loop_
_geom_bond_atom_site_label_1
_geom_bond_atom_site_label_2
_geom_bond_distance
_geom_bond_site_symmetry_2
_geom_bond_publ_flag
Zn O1 1.912(2) . ?
Zn N2 2.045(3) . ?
Zn N3 2.055(3) . ?
Zn N1 2.102(3) . ?
O1 C40 1.302(4) . ?
O2 C41 1.357(3) . ?
N1 C16 1.341(4) . ?
N1 N4 1.374(3) . ?
N2 C29 1.343(4) . ?
N2 N5 1.376(3) . ?
N3 C3 1.344(4) . ?
N3 N6 1.373(3) . ?
N4 C14 1.358(4) . ?
N4 B 1.542(4) . ?
N5 C27 1.353(4) . ?
N5 B 1.555(5) . ?
N6 C1 1.351(4) . ?
N6 B 1.548(5) . ?
N7 C46 1.380(5) . ?
N7 C47 1.409(4) . ?
O3 C46 1.219(4) . ?
O4 C47 1.207(4) . ?
C1 C2 1.376(5) . ?
C1 C4 1.496(4) . ?
C2 C3 1.395(4) . ?
C3 C5 1.472(4) . ?
C5 C6 1.389(5) . ?
C5 C10 1.392(4) . ?
C6 C7 1.389(5) . ?
C7 C8 1.386(5) . ?
C8 C9 1.389(5) . ?
C8 C11 1.523(5) . ?
C9 C10 1.376(5) . ?
C11 C13 1.505(6) . ?
C11 C12 1.522(6) . ?
C14 C15 1.374(5) . ?
C14 C17 1.500(5) . ?
C15 C16 1.399(4) . ?
C16 C18 1.479(4) . ?
C18 C19 1.395(5) . ?
C18 C23 1.396(5) . ?
C19 C20 1.381(5) . ?
C20 C21 1.387(6) . ?
C21 C22 1.387(6) . ?
C21 C24 1.540(6) . ?
C22 C23 1.395(5) . ?
C24 C26 1.443(9) . ?
C24 C25 1.517(8) . ?
C27 C28 1.377(5) . ?
C27 C30 1.500(4) . ?
C28 C29 1.402(5) . ?
C29 C31 1.471(4) . ?
C31 C32 1.391(4) . ?
C31 C36 1.391(4) . ?
C32 C33 1.382(5) . ?
C33 C34 1.389(5) . ?
C34 C35 1.389(5) . ?
C34 C37 1.517(5) . ?
C35 C36 1.380(5) . ?
C37 C38 1.516(7) . ?
C37 C39 1.538(7) . ?
C40 C45 1.406(4) . ?
C40 C41 1.428(4) . ?
C41 C42 1.374(4) . ?
C42 C43 1.392(4) . ?
C43 C44 1.385(4) . ?
C43 C47 1.476(5) . ?
C44 C45 1.374(5) . ?
C44 C46 1.466(4) . ?
C48 Cl1 1.729(5) . ?
C48 Cl2 1.780(4) . ?
C49 Cl4 1.751(9) . ?
C49 Cl3 1.812(12) . ?
C50 O5 1.34(2) . ?
C51 O6 1.16(2) . ?
